data_7021252
loop_
_publ_author_name
'Xiao, Li-Na'
'Xu, Jia-Ning'
'Hu, Yang-Yang'
'Wang, La-Mei'
'Wang, Yan'
'Ding, Hong'
'Cui, Xiao-Bing'
'Xu, Ji-Qing'

_publ_section_title
;
 Synthesis and characterizations of the first [V16O39Cl]6- (V16O39)
 polyanion.
;
_journal_issue 15
_journal_name_full 'Dalton transactions (Cambridge, England : 2003)'
_journal_page_first 5247
_journal_page_last 5251
_journal_paper_doi 10.1039/c3dt33081h
_journal_volume 42
_journal_year 2013
_chemical_formula_sum 'C108 H87 Cl Fe3 N18 O46.5 V16'
_chemical_formula_weight 3399.00
_chemical_name_systematic
;
?
;
_space_group_IT_number 14
_symmetry_cell_setting monoclinic
_symmetry_space_group_name_Hall '-P 2ybc'
_symmetry_space_group_name_H-M 'P 1 21/c 1'
_atom_sites_solution_hydrogens geom
_atom_sites_solution_primary direct
_atom_sites_solution_secondary difmap
_audit_creation_method SHELXL-97
_cell_angle_alpha 90.00
_cell_angle_beta 92.86(3)
_cell_angle_gamma 90.00
_cell_formula_units_Z 4
_cell_length_a 18.042(4)
_cell_length_b 18.473(4)
_cell_length_c 37.762(8)
_cell_measurement_temperature 293(2)
_cell_volume 12570(5)
_computing_structure_refinement 'SHELXL-97 (Sheldrick, 1997)'
_computing_structure_solution 'SHELXS-97 (Sheldrick, 1990)'
_diffrn_ambient_temperature 293(2)
_diffrn_measured_fraction_theta_full 0.977
_diffrn_measured_fraction_theta_max 0.977
_diffrn_radiation_monochromator graphite
_diffrn_radiation_source 'fine-focus sealed tube'
_diffrn_radiation_type MoK\a
_diffrn_radiation_wavelength 0.71073
_diffrn_reflns_av_R_equivalents 0.1275
_diffrn_reflns_av_sigmaI/netI 0.1746
_diffrn_reflns_limit_h_max 17
_diffrn_reflns_limit_h_min -21
_diffrn_reflns_limit_k_max 21
_diffrn_reflns_limit_k_min -19
_diffrn_reflns_limit_l_max 43
_diffrn_reflns_limit_l_min -44
_diffrn_reflns_number 62423
_diffrn_reflns_theta_full 25.20
_diffrn_reflns_theta_max 25.20
_diffrn_reflns_theta_min 1.23
_exptl_absorpt_coefficient_mu 1.575
_exptl_absorpt_correction_T_max 0.6244
_exptl_absorpt_correction_T_min 0.5507
_exptl_absorpt_correction_type empirical
_exptl_crystal_density_diffrn 1.796
_exptl_crystal_density_method 'not measured'
_exptl_crystal_F_000 6784
_exptl_crystal_size_max 0.43
_exptl_crystal_size_mid 0.35
_exptl_crystal_size_min 0.33
_refine_diff_density_max 4.419
_refine_diff_density_min -2.533
_refine_diff_density_rms 0.142
_refine_ls_extinction_coef 0.00006(3)
_refine_ls_extinction_expression Fc^*^=kFc[1+0.001xFc^2^\l^3^/sin(2\q)]^-1/4^
_refine_ls_extinction_method SHELXL
_refine_ls_goodness_of_fit_ref 0.995
_refine_ls_hydrogen_treatment constr
_refine_ls_matrix_type full
_refine_ls_number_parameters 1739
_refine_ls_number_reflns 22129
_refine_ls_number_restraints 48
_refine_ls_restrained_S_all 0.994
_refine_ls_R_factor_all 0.2085
_refine_ls_R_factor_gt 0.0820
_refine_ls_shift/su_max 0.002
_refine_ls_shift/su_mean 0.000
_refine_ls_structure_factor_coef Fsqd
_refine_ls_weighting_details 'calc w=1/[\s^2^(Fo^2^)+(0.1347P)^2^+0.0000P] where P=(Fo^2^+2Fc^2^)/3'
_refine_ls_weighting_scheme calc
_refine_ls_wR_factor_gt 0.2066
_refine_ls_wR_factor_ref 0.2748
_reflns_number_gt 9155
_reflns_number_total 22129
_reflns_threshold_expression >2sigma(I)
_cod_data_source_file c3dt33081h.txt
_cod_data_source_block k
_cod_depositor_comments 'Adding full bibliography for 7021252.cif.'
_cod_original_cell_volume 12571(4)
_cod_original_sg_symbol_H-M p2(1)/c
_cod_original_formula_sum 'C108 H87 Cl Fe3 N18 O46.50 V16'
_cod_database_code 7021252

loop_
_symmetry_equiv_pos_as_xyz
'x, y, z'
'-x, y+1/2, -z+1/2'
'-x, -y, -z'
'x, -y-1/2, z-1/2'

loop_
_atom_site_label
_atom_site_type_symbol
_atom_site_fract_x
_atom_site_fract_y
_atom_site_fract_z
_atom_site_U_iso_or_equiv
_atom_site_adp_type
_atom_site_occupancy
_atom_site_symmetry_multiplicity
_atom_site_calc_flag
_atom_site_refinement_flags
V1 V 0.30127(12) 0.14889(10) 0.06927(5) 0.0368(5) Uani 1 1 d .
V2 V 0.19006(13) 0.06962(11) 0.13263(6) 0.0481(6) Uani 1 1 d .
V3 V 0.1331(2) 0.17917(14) 0.08107(7) 0.0862(10) Uani 1 1 d .
V4 V 0.13570(13) 0.32608(11) 0.19760(6) 0.0441(6) Uani 1 1 d .
V5 V 0.39762(12) 0.21107(11) 0.20490(5) 0.0400(5) Uani 1 1 d .
V6 V 0.36555(12) 0.08113(10) 0.15551(5) 0.0410(6) Uani 1 1 d .
V7 V 0.43634(14) 0.19646(11) 0.11515(6) 0.0509(6) Uani 1 1 d .
V8 V 0.19430(13) 0.31268(10) 0.05623(5) 0.0423(6) Uani 1 1 d .
V9 V 0.10974(13) 0.18751(11) 0.17256(5) 0.0450(6) Uani 1 1 d .
V10 V 0.24238(12) 0.15866(10) 0.21612(5) 0.0393(5) Uani 1 1 d .
V11 V 0.11022(12) 0.35410(11) 0.12061(5) 0.0402(5) Uani 1 1 d .
V12 V 0.24572(12) 0.44156(10) 0.18134(5) 0.0384(5) Uani 1 1 d .
V13 V 0.41114(12) 0.37112(11) 0.15636(5) 0.0422(6) Uani 1 1 d .
V14 V 0.38146(12) 0.32546(10) 0.07793(5) 0.0372(5) Uani 1 1 d .
V15 V 0.27082(12) 0.44197(10) 0.09620(5) 0.0402(5) Uani 1 1 d .
V16 V 0.28759(13) 0.32191(11) 0.25124(5) 0.0433(6) Uani 1 1 d .
Cl1 Cl 0.2684(2) 0.25886(18) 0.14009(9) 0.0576(9) Uani 1 1 d .
O1 O 0.2452(5) 0.3068(5) 0.2869(2) 0.056(2) Uani 1 1 d .
O2 O 0.3611(5) 0.3707(4) 0.2621(2) 0.052(2) Uani 1 1 d .
O3 O 0.3143(4) 0.2348(4) 0.23126(19) 0.0371(19) Uani 1 1 d .
O4 O 0.2271(4) 0.3690(4) 0.21810(19) 0.041(2) Uani 1 1 d .
O5 O 0.1405(5) -0.0017(4) 0.1276(2) 0.059(3) Uani 1 1 d .
O6 O 0.2811(5) 0.0335(4) 0.14619(19) 0.043(2) Uani 1 1 d .
O7 O 0.4209(5) 0.2985(4) 0.1919(2) 0.045(2) Uani 1 1 d .
O8 O 0.0371(5) 0.1564(4) 0.1879(2) 0.050(2) Uani 1 1 d .
O9 O 0.4816(5) 0.4200(4) 0.1617(2) 0.058(2) Uani 1 1 d .
O10 O 0.1835(5) 0.1135(4) 0.1776(2) 0.045(2) Uani 1 1 d .
O11 O 0.2270(5) 0.1121(4) 0.2506(2) 0.051(2) Uani 1 1 d .
O12 O 0.2914(5) 0.3462(4) 0.0574(2) 0.053(2) Uani 1 1 d .
O13 O 0.0731(5) 0.3528(4) 0.2226(2) 0.055(2) Uani 1 1 d .
O14 O 0.3393(5) 0.4211(4) 0.1818(2) 0.045(2) Uani 1 1 d .
O15 O 0.1570(5) 0.3370(4) 0.0182(2) 0.054(2) Uani 1 1 d .
O16 O 0.1162(4) 0.2767(4) 0.0839(2) 0.041(2) Uani 1 1 d .
O17 O 0.0347(5) 0.3974(4) 0.1116(2) 0.055(2) Uani 1 1 d .
O18 O 0.2525(5) 0.4863(4) 0.13453(19) 0.045(2) Uani 1 1 d .
O19 O 0.3338(4) 0.1266(4) 0.19668(19) 0.037(2) Uani 1 1 d .
O20 O 0.3201(5) 0.1015(4) 0.03557(19) 0.051(2) Uani 1 1 d .
O21 O 0.2324(5) 0.5147(4) 0.2036(2) 0.052(2) Uani 1 1 d .
O22 O 0.2184(5) 0.1024(4) 0.0900(2) 0.049(2) Uani 1 1 d .
O23 O 0.2813(5) 0.5023(4) 0.0664(2) 0.049(2) Uani 1 1 d .
O24 O 0.5160(5) 0.1712(4) 0.1017(2) 0.048(2) Uani 1 1 d .
O25 O 0.4369(4) 0.1706(4) 0.1613(2) 0.042(2) Uani 1 1 d .
O26 O 0.4234(5) 0.0173(4) 0.1639(2) 0.053(2) Uani 1 1 d .
O27 O 0.2223(5) 0.2169(4) 0.05413(19) 0.050(2) Uani 1 1 d .
O28 O 0.1112(5) 0.1499(4) 0.12418(19) 0.046(2) Uani 1 1 d .
O29 O 0.3693(4) 0.1148(4) 0.10831(18) 0.040(2) Uani 1 1 d .
O30 O 0.1564(4) 0.3996(4) 0.16247(19) 0.041(2) Uani 1 1 d .
O31 O 0.3753(4) 0.2263(4) 0.07205(19) 0.040(2) Uani 1 1 d .
O32 O 0.1818(5) 0.3930(4) 0.0890(2) 0.042(2) Uani 1 1 d .
O33 O 0.4407(5) 0.2964(4) 0.1207(2) 0.044(2) Uani 1 1 d .
O34 O 0.4582(5) 0.1870(4) 0.2354(2) 0.056(2) Uani 1 1 d .
O35 O 0.1661(4) 0.2331(4) 0.2123(2) 0.042(2) Uani 1 1 d .
O36 O 0.3625(5) 0.4038(4) 0.11045(19) 0.043(2) Uani 1 1 d .
O37 O 0.4382(5) 0.3533(4) 0.0501(2) 0.046(2) Uani 1 1 d .
O38 O 0.0897(4) 0.2804(4) 0.1560(2) 0.042(2) Uani 1 1 d .
O39 O 0.0766(5) 0.1456(5) 0.0514(2) 0.065(3) Uani 1 1 d .
Fe1 Fe 0.82190(10) 0.24328(9) -0.15449(4) 0.0395(5) Uani 1 1 d .
N1 N 0.8386(6) 0.3203(5) -0.1188(3) 0.039(2) Uani 1 1 d .
N2 N 0.7604(6) 0.2032(5) -0.1177(3) 0.046(3) Uani 1 1 d .
N3 N 0.8872(6) 0.2838(5) -0.1892(3) 0.046(3) Uani 1 1 d .
N4 N 0.9126(6) 0.1939(5) -0.1364(3) 0.046(3) Uani 1 1 d .
N5 N 0.7953(6) 0.1648(5) -0.1878(2) 0.043(3) Uani 1 1 d .
N6 N 0.7337(6) 0.2907(5) -0.1776(2) 0.039(2) Uani 1 1 d .
C1 C 0.8824(7) 0.3778(7) -0.1201(4) 0.055(4) Uani 1 1 d .
H1A H 0.9072 0.3869 -0.1406 0.066 Uiso 1 1 calc R
C2 C 0.8925(9) 0.4257(7) -0.0909(4) 0.062(4) Uani 1 1 d .
H2A H 0.9234 0.4657 -0.0925 0.074 Uiso 1 1 calc R
C3 C 0.8574(9) 0.4135(9) -0.0608(5) 0.074(5) Uani 1 1 d .
H3A H 0.8646 0.4446 -0.0416 0.089 Uiso 1 1 calc R
C4 C 0.8097(8) 0.3532(8) -0.0586(4) 0.054(4) Uani 1 1 d .
C5 C 0.7690(11) 0.3377(10) -0.0288(4) 0.087(6) Uani 1 1 d .
H5A H 0.7728 0.3680 -0.0091 0.104 Uiso 1 1 calc R
C6 C 0.7245(11) 0.2793(11) -0.0285(4) 0.092(6) Uani 1 1 d .
H6A H 0.6970 0.2707 -0.0087 0.110 Uiso 1 1 calc R
C7 C 0.7181(9) 0.2293(9) -0.0581(4) 0.067(4) Uani 1 1 d .
C8 C 0.6770(9) 0.1633(9) -0.0603(4) 0.073(5) Uani 1 1 d .
H8A H 0.6483 0.1494 -0.0417 0.088 Uiso 1 1 calc R
C9 C 0.6799(9) 0.1222(9) -0.0885(4) 0.075(5) Uani 1 1 d .
H9A H 0.6532 0.0792 -0.0893 0.090 Uiso 1 1 calc R
C10 C 0.7209(8) 0.1404(7) -0.1171(4) 0.059(4) Uani 1 1 d .
H10C H 0.7217 0.1090 -0.1364 0.071 Uiso 1 1 calc R
C11 C 0.7604(7) 0.2477(7) -0.0876(3) 0.049(3) Uani 1 1 d .
C12 C 0.8037(7) 0.3096(7) -0.0884(3) 0.044(3) Uani 1 1 d .
C13 C 0.8753(9) 0.3317(7) -0.2154(3) 0.061(4) Uani 1 1 d .
H13A H 0.8290 0.3538 -0.2179 0.073 Uiso 1 1 calc R
C14 C 0.9283(11) 0.3499(8) -0.2386(4) 0.076(5) Uani 1 1 d .
H14A H 0.9167 0.3809 -0.2575 0.091 Uiso 1 1 calc R
C15 C 0.9978(10) 0.3224(9) -0.2339(4) 0.075(5) Uani 1 1 d .
H15A H 1.0343 0.3362 -0.2491 0.091 Uiso 1 1 calc R
C16 C 1.0145(9) 0.2752(8) -0.2075(4) 0.064(4) Uani 1 1 d .
C17 C 1.0855(9) 0.2403(8) -0.1999(4) 0.065(4) Uani 1 1 d .
H17A H 1.1237 0.2490 -0.2150 0.078 Uiso 1 1 calc R
C18 C 1.0979(9) 0.1979(9) -0.1735(5) 0.069(4) Uani 1 1 d .
H18A H 1.1453 0.1787 -0.1696 0.082 Uiso 1 1 calc R
C19 C 1.0434(8) 0.1790(7) -0.1500(4) 0.053(4) Uani 1 1 d .
C20 C 1.0500(9) 0.1339(7) -0.1188(4) 0.059(4) Uani 1 1 d .
H20A H 1.0961 0.1142 -0.1123 0.071 Uiso 1 1 calc R
C21 C 0.9925(9) 0.1192(7) -0.0990(4) 0.061(4) Uani 1 1 d .
H21A H 0.9986 0.0897 -0.0791 0.073 Uiso 1 1 calc R
C22 C 0.9243(8) 0.1486(6) -0.1085(3) 0.051(4) Uani 1 1 d .
H22A H 0.8841 0.1366 -0.0951 0.061 Uiso 1 1 calc R
C23 C 0.9726(8) 0.2077(6) -0.1563(3) 0.042(3) Uani 1 1 d .
C24 C 0.9579(9) 0.2566(7) -0.1850(3) 0.054(4) Uani 1 1 d .
C25 C 0.8258(8) 0.1016(7) -0.1924(3) 0.050(3) Uani 1 1 d .
H25A H 0.8699 0.0914 -0.1795 0.060 Uiso 1 1 calc R
C26 C 0.7965(9) 0.0481(7) -0.2156(4) 0.059(4) Uani 1 1 d .
H26A H 0.8213 0.0045 -0.2182 0.071 Uiso 1 1 calc R
C27 C 0.7320(9) 0.0609(7) -0.2340(4) 0.062(4) Uani 1 1 d .
H27A H 0.7107 0.0246 -0.2483 0.074 Uiso 1 1 calc R
C28 C 0.6961(8) 0.1290(6) -0.2319(3) 0.048(3) Uani 1 1 d .
C29 C 0.6314(9) 0.1498(8) -0.2511(4) 0.068(4) Uani 1 1 d .
H29A H 0.6078 0.1173 -0.2667 0.082 Uiso 1 1 calc R
C30 C 0.6035(8) 0.2153(8) -0.2471(4) 0.059(4) Uani 1 1 d .
H30A H 0.5617 0.2283 -0.2612 0.071 Uiso 1 1 calc R
C31 C 0.6342(7) 0.2673(7) -0.2224(4) 0.049(3) Uani 1 1 d .
C32 C 0.6072(7) 0.3355(7) -0.2157(3) 0.053(4) Uani 1 1 d .
H32A H 0.5650 0.3517 -0.2285 0.063 Uiso 1 1 calc R
C33 C 0.6414(7) 0.3806(6) -0.1903(3) 0.045(3) Uani 1 1 d .
H33A H 0.6221 0.4262 -0.1858 0.054 Uiso 1 1 calc R
C34 C 0.7052(7) 0.3561(6) -0.1719(3) 0.044(3) Uani 1 1 d .
H34A H 0.7287 0.3862 -0.1551 0.053 Uiso 1 1 calc R
C35 C 0.6986(7) 0.2478(6) -0.2025(3) 0.043(3) Uani 1 1 d .
C36 C 0.7325(8) 0.1788(7) -0.2076(3) 0.048(3) Uani 1 1 d .
Fe2 Fe 0.35607(10) 0.25129(8) -0.07717(4) 0.0355(4) Uani 1 1 d .
N7 N 0.4511(5) 0.2936(5) -0.0919(2) 0.033(2) Uani 1 1 d .
N8 N 0.3508(6) 0.3422(5) -0.0493(2) 0.037(2) Uani 1 1 d .
N9 N 0.3718(6) 0.1611(4) -0.1042(2) 0.036(2) Uani 1 1 d .
N10 N 0.4150(5) 0.1998(4) -0.0394(2) 0.032(2) Uani 1 1 d .
N11 N 0.2955(6) 0.2994(5) -0.1154(2) 0.040(3) Uani 1 1 d .
N12 N 0.2588(6) 0.2218(5) -0.0609(2) 0.041(3) Uani 1 1 d .
C37 C 0.5007(7) 0.2655(7) -0.1114(3) 0.045(3) Uani 1 1 d .
H37A H 0.4920 0.2208 -0.1222 0.054 Uiso 1 1 calc R
C38 C 0.5669(9) 0.3020(8) -0.1164(3) 0.059(4) Uani 1 1 d .
H38A H 0.6026 0.2810 -0.1301 0.071 Uiso 1 1 calc R
C39 C 0.5795(9) 0.3677(8) -0.1014(4) 0.069(4) Uani 1 1 d .
H39A H 0.6238 0.3917 -0.1052 0.083 Uiso 1 1 calc R
C40 C 0.5282(8) 0.3995(7) -0.0810(3) 0.048(3) Uani 1 1 d .
C41 C 0.5353(9) 0.4696(7) -0.0651(4) 0.061(4) Uani 1 1 d .
H41A H 0.5772 0.4974 -0.0690 0.073 Uiso 1 1 calc R
C42 C 0.4835(9) 0.4957(7) -0.0451(3) 0.054(4) Uani 1 1 d .
H42A H 0.4899 0.5414 -0.0351 0.064 Uiso 1 1 calc R
C43 C 0.4187(8) 0.4557(6) -0.0386(3) 0.041(3) Uani 1 1 d .
C44 C 0.3626(8) 0.4779(6) -0.0175(3) 0.049(4) Uani 1 1 d .
H44A H 0.3651 0.5233 -0.0069 0.059 Uiso 1 1 calc R
C45 C 0.3042(7) 0.4345(6) -0.0122(3) 0.046(3) Uani 1 1 d .
H45A H 0.2665 0.4493 0.0021 0.055 Uiso 1 1 calc R
C46 C 0.3014(7) 0.3654(6) -0.0289(3) 0.043(3) Uani 1 1 d .
H46A H 0.2614 0.3354 -0.0247 0.052 Uiso 1 1 calc R
C47 C 0.4090(7) 0.3866(6) -0.0546(3) 0.037(3) Uani 1 1 d .
C48 C 0.4644(7) 0.3598(6) -0.0765(3) 0.036(3) Uani 1 1 d .
C49 C 0.3453(8) 0.1438(6) -0.1372(3) 0.047(3) Uani 1 1 d .
H49A H 0.3116 0.1743 -0.1493 0.056 Uiso 1 1 calc R
C50 C 0.3693(8) 0.0785(7) -0.1536(3) 0.058(4) Uani 1 1 d .
H50A H 0.3502 0.0659 -0.1761 0.070 Uiso 1 1 calc R
C51 C 0.4185(8) 0.0364(7) -0.1369(3) 0.052(4) Uani 1 1 d .
H51A H 0.4353 -0.0047 -0.1482 0.063 Uiso 1 1 calc R
C52 C 0.4456(7) 0.0520(6) -0.1030(3) 0.040(3) Uani 1 1 d .
C53 C 0.4996(8) 0.0106(6) -0.0823(4) 0.056(4) Uani 1 1 d .
H53A H 0.5183 -0.0313 -0.0922 0.067 Uiso 1 1 calc R
C54 C 0.5249(7) 0.0298(6) -0.0487(4) 0.048(3) Uani 1 1 d .
H54A H 0.5599 0.0012 -0.0364 0.058 Uiso 1 1 calc R
C55 C 0.4973(7) 0.0941(6) -0.0327(3) 0.042(3) Uani 1 1 d .
C56 C 0.5188(7) 0.1191(7) 0.0017(3) 0.043(3) Uani 1 1 d .
H56A H 0.5544 0.0941 0.0155 0.052 Uiso 1 1 calc R
C57 C 0.4872(7) 0.1802(7) 0.0146(3) 0.052(4) Uani 1 1 d .
H57A H 0.4988 0.1954 0.0377 0.062 Uiso 1 1 calc R
C58 C 0.4374(8) 0.2195(7) -0.0072(3) 0.055(4) Uani 1 1 d .
H58A H 0.4189 0.2626 0.0016 0.066 Uiso 1 1 calc R
C59 C 0.4457(6) 0.1360(6) -0.0524(3) 0.037(3) Uani 1 1 d .
C60 C 0.4201(6) 0.1152(6) -0.0874(3) 0.035(3) Uani 1 1 d .
C61 C 0.3143(8) 0.3319(6) -0.1447(3) 0.051(4) Uani 1 1 d .
H61A H 0.3636 0.3291 -0.1507 0.061 Uiso 1 1 calc R
C62 C 0.2648(11) 0.3706(8) -0.1675(4) 0.077(5) Uani 1 1 d .
H62A H 0.2804 0.3907 -0.1884 0.092 Uiso 1 1 calc R
C63 C 0.1958(11) 0.3777(8) -0.1582(4) 0.072(5) Uani 1 1 d .
H63A H 0.1626 0.4058 -0.1720 0.087 Uiso 1 1 calc R
C64 C 0.1717(9) 0.3426(7) -0.1274(4) 0.062(4) Uani 1 1 d .
C65 C 0.0988(12) 0.3444(8) -0.1156(5) 0.084(6) Uani 1 1 d .
H65A H 0.0635 0.3733 -0.1275 0.101 Uiso 1 1 calc R
C66 C 0.0790(9) 0.3041(9) -0.0870(5) 0.080(5) Uani 1 1 d .
H66A H 0.0307 0.3062 -0.0796 0.096 Uiso 1 1 calc R
C67 C 0.1332(8) 0.2584(7) -0.0682(4) 0.053(4) Uani 1 1 d .
C68 C 0.1162(9) 0.2144(9) -0.0398(4) 0.070(5) Uani 1 1 d .
H68A H 0.0682 0.2128 -0.0321 0.084 Uiso 1 1 calc R
C69 C 0.1710(8) 0.1738(8) -0.0236(3) 0.054(4) Uani 1 1 d .
H69A H 0.1602 0.1430 -0.0050 0.064 Uiso 1 1 calc R
C70 C 0.2413(7) 0.1784(7) -0.0345(3) 0.045(3) Uani 1 1 d .
H70A H 0.2783 0.1505 -0.0232 0.054 Uiso 1 1 calc R
C71 C 0.2022(7) 0.2606(6) -0.0784(3) 0.037(3) Uani 1 1 d .
C72 C 0.2242(8) 0.3025(6) -0.1082(3) 0.045(3) Uani 1 1 d .
Fe3 Fe 0.78755(11) 0.19115(10) 0.11301(5) 0.0504(5) Uani 1 1 d .
N13 N 0.8577(7) 0.1174(6) 0.1302(3) 0.059(3) Uani 1 1 d .
N14 N 0.7255(7) 0.1478(6) 0.1493(3) 0.057(3) Uani 1 1 d .
N15 N 0.7126(6) 0.2681(6) 0.1024(3) 0.053(3) Uani 1 1 d .
N16 N 0.8251(6) 0.2606(5) 0.1492(3) 0.047(3) Uani 1 1 d .
N17 N 0.7550(6) 0.1250(6) 0.0743(3) 0.052(3) Uani 1 1 d .
N18 N 0.8521(6) 0.2294(6) 0.0766(3) 0.055(3) Uani 1 1 d .
C73 C 0.9230(9) 0.1001(7) 0.1190(4) 0.068(4) Uani 1 1 d .
H73A H 0.9397 0.1227 0.0989 0.082 Uiso 1 1 calc R
C74 C 0.9691(9) 0.0476(7) 0.1368(6) 0.088(6) Uani 1 1 d .
H74A H 1.0162 0.0378 0.1291 0.106 Uiso 1 1 calc R
C75 C 0.9428(12) 0.0115(8) 0.1658(5) 0.082(6) Uani 1 1 d .
H75A H 0.9726 -0.0225 0.1777 0.099 Uiso 1 1 calc R
C76 C 0.8734(12) 0.0254(8) 0.1768(5) 0.071(5) Uani 1 1 d .
C77 C 0.8436(14) -0.0100(9) 0.2066(5) 0.100(8) Uani 1 1 d .
H77A H 0.8711 -0.0447 0.2194 0.120 Uiso 1 1 calc R
C78 C 0.7755(15) 0.0077(11) 0.2156(5) 0.101(8) Uani 1 1 d .
H78A H 0.7549 -0.0171 0.2341 0.121 Uiso 1 1 calc R
C79 C 0.7337(11) 0.0622(8) 0.1984(4) 0.066(5) Uani 1 1 d .
C80 C 0.6603(12) 0.0816(10) 0.2053(4) 0.084(6) Uani 1 1 d .
H80A H 0.6371 0.0586 0.2237 0.101 Uiso 1 1 calc R
C81 C 0.6233(11) 0.1313(9) 0.1866(5) 0.083(5) Uani 1 1 d .
H81A H 0.5754 0.1443 0.1921 0.100 Uiso 1 1 calc R
C82 C 0.6584(10) 0.1650(8) 0.1577(4) 0.067(4) Uani 1 1 d .
H82A H 0.6326 0.2002 0.1446 0.080 Uiso 1 1 calc R
C83 C 0.7616(9) 0.0965(7) 0.1692(3) 0.049(4) Uani 1 1 d .
C84 C 0.8328(9) 0.0783(7) 0.1596(4) 0.052(4) Uani 1 1 d .
C85 C 0.6578(9) 0.2696(8) 0.0783(4) 0.072(5) Uani 1 1 d .
H85A H 0.6544 0.2328 0.0615 0.086 Uiso 1 1 calc R
C86 C 0.6044(9) 0.3244(10) 0.0769(5) 0.080(5) Uani 1 1 d .
H86A H 0.5648 0.3230 0.0602 0.095 Uiso 1 1 calc R
C87 C 0.6115(10) 0.3798(10) 0.1005(5) 0.085(5) Uani 1 1 d .
H87A H 0.5766 0.4169 0.0997 0.102 Uiso 1 1 calc R
C88 C 0.6702(9) 0.3820(7) 0.1260(4) 0.060(4) Uani 1 1 d .
C89 C 0.6832(10) 0.4376(8) 0.1507(4) 0.082(5) Uani 1 1 d .
H89A H 0.6509 0.4769 0.1504 0.099 Uiso 1 1 calc R
C90 C 0.7418(11) 0.4364(8) 0.1753(4) 0.085(6) Uani 1 1 d .
H90A H 0.7469 0.4733 0.1920 0.103 Uiso 1 1 calc R
C91 C 0.7961(10) 0.3781(7) 0.1756(4) 0.063(4) Uani 1 1 d .
C92 C 0.8597(11) 0.3737(8) 0.1974(4) 0.083(6) Uani 1 1 d .
H92A H 0.8733 0.4115 0.2126 0.100 Uiso 1 1 calc R
C93 C 0.9005(10) 0.3149(10) 0.1961(4) 0.082(5) Uani 1 1 d .
H93A H 0.9406 0.3099 0.2124 0.099 Uiso 1 1 calc R
C94 C 0.8862(8) 0.2581(8) 0.1709(4) 0.061(4) Uani 1 1 d .
H94A H 0.9191 0.2195 0.1697 0.073 Uiso 1 1 calc R
C95 C 0.7813(8) 0.3200(8) 0.1516(4) 0.057(4) Uani 1 1 d .
C96 C 0.7193(8) 0.3244(7) 0.1260(4) 0.050(3) Uani 1 1 d .
C97 C 0.7043(9) 0.0725(8) 0.0735(4) 0.066(4) Uani 1 1 d .
H97A H 0.6747 0.0677 0.0929 0.079 Uiso 1 1 calc R
C98 C 0.6930(10) 0.0242(8) 0.0454(5) 0.076(5) Uani 1 1 d .
H98A H 0.6577 -0.0123 0.0465 0.091 Uiso 1 1 calc R
C99 C 0.7336(10) 0.0306(8) 0.0165(5) 0.081(5) Uani 1 1 d .
H99A H 0.7266 -0.0014 -0.0024 0.097 Uiso 1 1 calc R
C100 C 0.7870(8) 0.0867(8) 0.0152(4) 0.061(4) Uani 1 1 d .
C101 C 0.8353(12) 0.1007(11) -0.0137(5) 0.096(6) Uani 1 1 d .
H10F H 0.8331 0.0711 -0.0337 0.115 Uiso 1 1 calc R
C102 C 0.8829(10) 0.1559(11) -0.0115(4) 0.089(6) Uani 1 1 d .
H10E H 0.9127 0.1637 -0.0305 0.106 Uiso 1 1 calc R
C103 C 0.8909(9) 0.2015(8) 0.0165(4) 0.066(4) Uani 1 1 d .
C104 C 0.9385(11) 0.2594(10) 0.0200(5) 0.098(6) Uani 1 1 d .
H10A H 0.9698 0.2701 0.0019 0.118 Uiso 1 1 calc R
C105 C 0.9406(11) 0.3032(9) 0.0509(5) 0.101(6) Uani 1 1 d .
H10D H 0.9715 0.3434 0.0531 0.122 Uiso 1 1 calc R
C106 C 0.8948(10) 0.2836(8) 0.0778(4) 0.076(5) Uani 1 1 d .
H10B H 0.8956 0.3123 0.0980 0.092 Uiso 1 1 calc R
C107 C 0.8473(8) 0.1903(7) 0.0454(4) 0.052(4) Uani 1 1 d .
C108 C 0.7961(8) 0.1320(7) 0.0450(3) 0.048(3) Uani 1 1 d .
OW1 O 0.038(2) 0.427(2) -0.0112(11) 0.223(16) Uani 0.50 1 d PU
OW2 O 0.5504(12) 0.5687(11) 0.1679(6) 0.216(8) Uani 1 1 d U
OW3 O -0.0010(14) 0.0151(13) 0.0368(7) 0.262(10) Uani 1 1 d U
OW4 O 0.4098(9) 0.0439(9) 0.2672(4) 0.163(6) Uani 1 1 d U
OW5 O 0.4586(9) 0.4771(9) 0.2431(4) 0.161(6) Uani 1 1 d U
OW6 O 0.0098(10) 0.5097(10) 0.1715(5) 0.185(7) Uani 1 1 d U
OW7 O 0.4527(7) 0.2744(6) 0.3067(3) 0.106(4) Uani 1 1 d U
OW8 O 0.4321(6) -0.1411(6) 0.1614(3) 0.084(3) Uani 1 1 d U

loop_
_atom_site_aniso_label
_atom_site_aniso_U_11
_atom_site_aniso_U_22
_atom_site_aniso_U_33
_atom_site_aniso_U_23
_atom_site_aniso_U_13
_atom_site_aniso_U_12
V1 0.0520(14) 0.0279(11) 0.0303(11) -0.0030(9) 0.0001(10) -0.0010(10)
V2 0.0609(16) 0.0315(12) 0.0516(14) -0.0076(10) -0.0007(12) -0.0029(11)
V3 0.157(3) 0.0541(16) 0.0458(16) -0.0007(13) -0.0072(18) -0.0275(18)
V4 0.0484(15) 0.0398(13) 0.0441(13) -0.0063(10) 0.0021(11) -0.0007(11)
V5 0.0448(14) 0.0394(12) 0.0355(12) -0.0034(9) -0.0021(10) 0.0006(10)
V6 0.0540(15) 0.0315(11) 0.0376(12) -0.0006(9) 0.0045(11) 0.0053(10)
V7 0.0653(17) 0.0390(13) 0.0490(14) -0.0009(11) 0.0101(12) 0.0068(12)
V8 0.0600(16) 0.0335(12) 0.0330(12) 0.0008(9) -0.0016(11) -0.0058(11)
V9 0.0542(16) 0.0427(13) 0.0386(12) -0.0030(10) 0.0063(11) -0.0045(11)
V10 0.0520(15) 0.0328(11) 0.0330(11) -0.0026(9) 0.0024(10) -0.0025(10)
V11 0.0457(14) 0.0356(12) 0.0390(12) -0.0025(9) -0.0015(10) 0.0031(10)
V12 0.0499(14) 0.0296(11) 0.0363(12) -0.0083(9) 0.0067(10) -0.0024(10)
V13 0.0522(15) 0.0350(12) 0.0395(12) -0.0079(9) 0.0050(11) -0.0010(10)
V14 0.0511(14) 0.0257(11) 0.0356(11) -0.0025(9) 0.0104(10) 0.0049(10)
V15 0.0548(15) 0.0282(11) 0.0378(12) -0.0003(9) 0.0048(10) 0.0005(10)
V16 0.0530(15) 0.0395(12) 0.0373(12) -0.0073(10) 0.0033(11) -0.0036(11)
Cl1 0.070(3) 0.057(2) 0.046(2) -0.0042(16) 0.0067(18) 0.0002(19)
O1 0.068(7) 0.060(6) 0.044(5) -0.005(4) 0.028(5) -0.009(5)
O2 0.053(6) 0.044(5) 0.059(6) -0.010(4) -0.006(5) -0.010(4)
O3 0.033(5) 0.042(5) 0.038(5) -0.016(4) 0.009(4) -0.008(4)
O4 0.050(6) 0.043(5) 0.030(4) -0.007(4) 0.001(4) 0.004(4)
O5 0.068(7) 0.033(5) 0.075(7) -0.007(4) -0.014(5) -0.010(4)
O6 0.063(6) 0.038(5) 0.029(4) -0.008(4) 0.010(4) -0.002(4)
O7 0.053(6) 0.031(4) 0.050(5) 0.001(4) 0.003(4) 0.000(4)
O8 0.061(6) 0.045(5) 0.045(5) -0.006(4) 0.013(4) -0.018(4)
O9 0.054(6) 0.051(6) 0.069(6) -0.009(5) 0.012(5) -0.014(5)
O10 0.062(6) 0.036(5) 0.038(5) -0.006(4) -0.002(4) -0.006(4)
O11 0.065(6) 0.045(5) 0.045(5) 0.007(4) 0.009(5) -0.008(4)
O12 0.066(6) 0.037(5) 0.056(6) 0.020(4) -0.002(5) 0.006(4)
O13 0.054(6) 0.053(5) 0.061(6) -0.009(5) 0.025(5) -0.002(5)
O14 0.055(6) 0.035(5) 0.047(5) -0.010(4) 0.012(4) -0.001(4)
O15 0.074(7) 0.052(5) 0.035(5) 0.007(4) -0.007(5) -0.004(5)
O16 0.045(5) 0.038(5) 0.040(5) -0.006(4) -0.001(4) -0.005(4)
O17 0.061(6) 0.056(6) 0.049(5) -0.003(4) -0.001(5) 0.017(5)
O18 0.064(6) 0.037(5) 0.035(5) -0.003(4) 0.006(4) -0.002(4)
O19 0.047(5) 0.027(4) 0.037(5) -0.006(3) 0.005(4) 0.003(4)
O20 0.088(7) 0.034(5) 0.030(5) -0.009(4) 0.003(5) 0.009(4)
O21 0.074(7) 0.036(5) 0.048(5) -0.008(4) 0.025(5) 0.002(4)
O22 0.069(6) 0.038(5) 0.039(5) -0.001(4) -0.003(5) -0.021(4)
O23 0.074(7) 0.030(5) 0.045(5) 0.006(4) 0.012(5) 0.010(4)
O24 0.045(6) 0.051(5) 0.051(5) 0.002(4) 0.016(4) 0.009(4)
O25 0.043(5) 0.039(5) 0.042(5) -0.005(4) -0.004(4) 0.014(4)
O26 0.072(7) 0.040(5) 0.049(5) 0.011(4) 0.008(5) 0.015(5)
O27 0.092(7) 0.028(4) 0.030(5) -0.002(4) -0.010(5) 0.012(4)
O28 0.060(6) 0.046(5) 0.033(5) -0.001(4) 0.004(4) -0.012(4)
O29 0.058(6) 0.031(4) 0.030(4) 0.002(3) 0.001(4) 0.004(4)
O30 0.054(6) 0.034(4) 0.036(5) -0.002(4) 0.006(4) -0.006(4)
O31 0.057(6) 0.028(4) 0.034(5) -0.003(3) 0.011(4) 0.001(4)
O32 0.058(6) 0.025(4) 0.042(5) 0.000(4) -0.007(4) -0.007(4)
O33 0.052(6) 0.033(4) 0.047(5) -0.002(4) 0.005(4) 0.005(4)
O34 0.062(6) 0.059(6) 0.045(5) -0.001(4) -0.010(5) 0.000(5)
O35 0.052(6) 0.035(5) 0.040(5) -0.001(4) 0.011(4) -0.008(4)
O36 0.066(6) 0.027(4) 0.036(5) 0.000(3) 0.009(4) 0.004(4)
O37 0.057(6) 0.037(5) 0.045(5) -0.002(4) 0.009(4) 0.000(4)
O38 0.046(5) 0.039(5) 0.040(5) -0.006(4) -0.009(4) 0.001(4)
O39 0.073(7) 0.061(6) 0.059(6) 0.002(5) -0.021(5) -0.023(5)
Fe1 0.0456(12) 0.0347(10) 0.0386(10) 0.0036(8) 0.0063(9) -0.0017(8)
N1 0.045(7) 0.028(5) 0.045(6) 0.004(5) 0.006(5) -0.004(5)
N2 0.053(7) 0.040(6) 0.044(6) 0.015(5) -0.001(5) 0.005(5)
N3 0.057(8) 0.035(6) 0.047(7) -0.001(5) 0.013(6) 0.001(5)
N4 0.052(7) 0.040(6) 0.046(7) 0.000(5) 0.004(6) -0.001(5)
N5 0.056(7) 0.039(6) 0.033(6) 0.005(5) 0.002(5) -0.005(5)
N6 0.053(7) 0.032(6) 0.033(6) 0.003(4) 0.006(5) -0.003(5)
C1 0.033(8) 0.047(8) 0.086(11) 0.000(8) 0.005(7) -0.002(7)
C2 0.074(12) 0.037(8) 0.072(11) -0.017(8) -0.013(9) 0.001(7)
C3 0.070(12) 0.073(12) 0.075(12) -0.031(9) -0.026(10) 0.027(10)
C4 0.051(10) 0.060(9) 0.050(9) 0.000(7) -0.006(7) 0.016(8)
C5 0.138(18) 0.077(12) 0.046(10) -0.012(9) 0.013(11) 0.016(12)
C6 0.132(18) 0.102(15) 0.046(10) 0.008(10) 0.040(11) 0.033(13)
C7 0.058(11) 0.088(12) 0.057(10) 0.003(9) 0.018(8) 0.021(9)
C8 0.074(12) 0.095(13) 0.054(10) 0.021(9) 0.027(9) -0.012(10)
C9 0.069(12) 0.086(12) 0.073(12) 0.024(10) 0.028(9) -0.027(9)
C10 0.063(10) 0.050(9) 0.064(10) 0.003(7) 0.007(8) -0.014(8)
C11 0.041(8) 0.066(9) 0.039(8) 0.005(7) 0.006(6) 0.015(7)
C12 0.048(9) 0.042(8) 0.041(8) 0.000(6) -0.011(7) 0.017(7)
C13 0.078(11) 0.063(9) 0.042(8) 0.025(7) 0.005(8) -0.016(8)
C14 0.102(15) 0.068(11) 0.058(10) 0.022(8) 0.005(10) -0.005(10)
C15 0.071(12) 0.102(14) 0.055(10) 0.001(9) 0.027(9) -0.026(11)
C16 0.067(12) 0.070(10) 0.056(10) -0.004(8) 0.016(9) -0.001(9)
C17 0.056(11) 0.070(11) 0.069(11) -0.017(9) 0.013(9) -0.018(9)
C18 0.048(10) 0.078(12) 0.081(12) -0.011(10) 0.012(9) -0.007(9)
C19 0.061(10) 0.035(8) 0.063(10) -0.007(7) -0.008(8) 0.006(7)
C20 0.053(10) 0.057(9) 0.065(10) -0.016(8) -0.008(8) 0.011(8)
C21 0.081(12) 0.045(8) 0.053(10) 0.002(7) -0.021(9) 0.016(8)
C22 0.073(11) 0.034(7) 0.046(8) -0.003(6) 0.000(7) -0.001(7)
C23 0.056(9) 0.037(7) 0.034(7) -0.007(6) 0.008(7) -0.008(7)
C24 0.063(10) 0.055(9) 0.043(8) -0.010(7) 0.014(7) -0.004(8)
C25 0.056(9) 0.041(8) 0.053(9) 0.006(7) 0.009(7) 0.005(7)
C26 0.085(12) 0.034(8) 0.058(9) 0.006(7) 0.004(9) 0.009(8)
C27 0.080(12) 0.047(9) 0.058(9) -0.015(7) 0.005(9) -0.013(8)
C28 0.070(10) 0.027(7) 0.047(8) 0.002(6) 0.006(7) -0.004(7)
C29 0.069(11) 0.060(10) 0.074(11) -0.018(8) -0.014(9) 0.003(9)
C30 0.058(10) 0.060(9) 0.057(9) -0.006(7) -0.011(8) 0.000(8)
C31 0.045(9) 0.040(8) 0.064(9) 0.007(7) 0.005(7) -0.005(7)
C32 0.038(8) 0.074(10) 0.047(8) -0.002(7) 0.005(6) -0.005(7)
C33 0.045(9) 0.033(7) 0.058(9) -0.001(6) -0.003(7) -0.003(6)
C34 0.052(9) 0.030(7) 0.051(8) 0.004(6) 0.006(7) -0.013(6)
C35 0.050(9) 0.023(6) 0.056(8) 0.003(6) 0.011(7) -0.004(6)
C36 0.069(10) 0.048(8) 0.028(7) 0.001(6) 0.005(7) -0.004(7)
Fe2 0.0486(12) 0.0286(9) 0.0295(9) 0.0004(7) 0.0027(8) -0.0005(8)
N7 0.046(7) 0.023(5) 0.029(5) 0.004(4) 0.004(5) -0.004(5)
N8 0.039(6) 0.032(6) 0.040(6) 0.000(5) 0.004(5) 0.007(5)
N9 0.055(7) 0.024(5) 0.029(5) 0.005(4) 0.007(5) -0.005(5)
N10 0.045(6) 0.024(5) 0.027(5) -0.002(4) 0.009(5) 0.003(4)
N11 0.050(7) 0.039(6) 0.030(6) -0.002(5) -0.005(5) 0.003(5)
N12 0.057(7) 0.027(5) 0.038(6) -0.003(4) 0.004(5) -0.007(5)
C37 0.048(9) 0.042(8) 0.047(8) -0.002(6) 0.014(7) 0.010(7)
C38 0.077(12) 0.064(10) 0.038(8) -0.007(7) 0.015(8) 0.018(9)
C39 0.081(12) 0.058(10) 0.071(11) 0.002(8) 0.024(9) -0.020(9)
C40 0.050(9) 0.061(9) 0.035(7) 0.003(6) 0.006(7) -0.007(7)
C41 0.075(12) 0.047(9) 0.062(10) 0.002(7) 0.005(9) -0.023(8)
C42 0.082(12) 0.033(7) 0.045(8) -0.013(6) -0.007(8) -0.006(8)
C43 0.057(9) 0.027(7) 0.040(7) 0.000(5) -0.001(7) 0.005(6)
C44 0.071(11) 0.023(7) 0.053(9) -0.004(6) -0.001(8) 0.003(7)
C45 0.058(9) 0.036(7) 0.043(8) -0.005(6) 0.011(7) 0.007(7)
C46 0.037(8) 0.035(7) 0.059(9) 0.001(6) 0.012(7) 0.001(6)
C47 0.051(8) 0.029(6) 0.030(7) 0.004(5) 0.001(6) -0.003(6)
C48 0.046(8) 0.028(6) 0.034(7) 0.004(5) 0.008(6) -0.003(6)
C49 0.071(10) 0.041(7) 0.030(7) 0.002(6) 0.008(7) -0.004(7)
C50 0.085(12) 0.055(9) 0.035(8) -0.013(7) 0.009(8) -0.021(8)
C51 0.072(11) 0.046(8) 0.040(8) -0.017(6) 0.008(7) -0.009(7)
C52 0.046(8) 0.026(6) 0.050(8) 0.001(6) 0.021(6) -0.003(6)
C53 0.075(11) 0.023(7) 0.073(10) 0.006(7) 0.031(9) 0.005(7)
C54 0.057(9) 0.032(7) 0.059(9) 0.006(6) 0.029(7) 0.007(6)
C55 0.048(9) 0.029(7) 0.048(8) 0.018(6) 0.006(7) -0.001(6)
C56 0.042(8) 0.049(8) 0.039(7) 0.006(6) -0.001(6) 0.008(6)
C57 0.053(9) 0.060(9) 0.041(8) -0.002(7) -0.008(7) -0.006(7)
C58 0.068(11) 0.050(8) 0.046(8) -0.006(7) 0.006(8) -0.005(7)
C59 0.035(7) 0.033(7) 0.043(7) 0.005(6) 0.010(6) -0.008(6)
C60 0.040(8) 0.024(6) 0.042(7) 0.005(5) 0.005(6) -0.021(6)
C61 0.070(10) 0.034(7) 0.047(8) 0.009(6) -0.006(7) -0.011(7)
C62 0.108(16) 0.067(11) 0.053(10) 0.023(8) -0.014(11) -0.015(11)
C63 0.097(14) 0.050(9) 0.066(11) 0.021(8) -0.029(11) -0.003(10)
C64 0.063(11) 0.050(9) 0.071(11) -0.015(8) -0.019(9) 0.006(8)
C65 0.101(17) 0.050(10) 0.099(15) 0.006(10) -0.026(12) 0.010(10)
C66 0.040(10) 0.093(13) 0.105(14) -0.048(11) -0.006(10) 0.016(9)
C67 0.054(10) 0.042(8) 0.063(10) -0.018(7) 0.003(8) -0.006(7)
C68 0.050(10) 0.081(11) 0.080(12) -0.056(10) 0.022(9) -0.015(9)
C69 0.040(9) 0.074(10) 0.047(8) -0.009(7) 0.010(7) -0.022(8)
C70 0.050(9) 0.057(8) 0.027(7) 0.001(6) -0.005(6) -0.006(7)
C71 0.033(8) 0.030(7) 0.048(8) -0.008(6) -0.009(6) -0.003(6)
C72 0.046(9) 0.036(7) 0.050(8) 0.000(6) -0.019(7) -0.002(6)
Fe3 0.0624(14) 0.0408(11) 0.0487(12) 0.0031(9) 0.0088(10) -0.0013(10)
N13 0.066(9) 0.039(7) 0.073(9) 0.001(6) 0.016(7) 0.003(6)
N14 0.065(9) 0.058(8) 0.047(7) -0.001(6) 0.009(7) -0.015(7)
N15 0.047(8) 0.053(7) 0.060(8) 0.007(6) 0.010(6) -0.007(6)
N16 0.057(8) 0.043(6) 0.041(6) 0.005(5) -0.001(6) 0.002(6)
N17 0.054(8) 0.048(7) 0.055(7) 0.006(5) 0.014(6) -0.009(6)
N18 0.062(8) 0.043(7) 0.059(8) 0.003(6) 0.006(6) -0.016(6)
C73 0.082(13) 0.042(9) 0.081(12) -0.005(8) 0.008(10) 0.003(8)
C74 0.061(12) 0.031(9) 0.17(2) -0.017(11) -0.028(12) 0.003(8)
C75 0.119(17) 0.033(9) 0.090(14) 0.008(9) -0.050(13) -0.018(10)
C76 0.098(15) 0.039(9) 0.074(12) -0.010(8) -0.023(11) 0.000(10)
C77 0.18(2) 0.035(10) 0.081(15) 0.010(9) -0.064(16) -0.018(13)
C78 0.19(3) 0.075(14) 0.038(10) 0.003(9) -0.008(14) -0.041(16)
C79 0.113(15) 0.051(9) 0.034(8) -0.001(7) 0.008(9) -0.024(10)
C80 0.121(18) 0.083(13) 0.052(11) -0.021(9) 0.036(11) -0.045(13)
C81 0.099(15) 0.072(12) 0.082(13) -0.018(10) 0.033(12) -0.022(11)
C82 0.077(13) 0.074(11) 0.051(9) -0.017(8) 0.012(9) -0.010(9)
C83 0.063(11) 0.046(8) 0.040(8) -0.005(6) 0.009(7) -0.019(7)
C84 0.074(11) 0.035(8) 0.047(8) -0.012(6) -0.006(8) -0.016(8)
C85 0.079(13) 0.075(11) 0.059(10) 0.014(8) -0.011(9) -0.015(10)
C86 0.058(12) 0.086(13) 0.095(14) 0.035(11) 0.005(10) 0.010(10)
C87 0.069(13) 0.086(13) 0.100(15) 0.040(11) 0.006(11) 0.025(10)
C88 0.075(12) 0.041(8) 0.065(10) 0.005(7) 0.015(9) 0.013(8)
C89 0.111(15) 0.063(11) 0.073(12) -0.001(9) 0.007(11) 0.045(10)
C90 0.141(17) 0.059(10) 0.059(10) -0.013(8) 0.020(11) 0.045(11)
C91 0.094(13) 0.044(9) 0.052(9) 0.004(7) 0.016(9) -0.006(8)
C92 0.116(16) 0.050(10) 0.081(12) -0.010(9) -0.017(12) -0.001(10)
C93 0.084(13) 0.104(14) 0.057(10) -0.010(10) -0.018(9) -0.010(11)
C94 0.050(10) 0.070(10) 0.065(10) -0.009(8) 0.013(8) 0.002(8)
C95 0.069(11) 0.054(9) 0.050(9) -0.001(7) 0.018(8) -0.003(8)
C96 0.055(10) 0.043(8) 0.053(9) 0.009(7) 0.006(7) -0.002(7)
C97 0.070(11) 0.069(11) 0.060(10) 0.014(8) 0.012(8) -0.011(9)
C98 0.096(14) 0.052(10) 0.079(12) -0.010(9) 0.006(11) -0.018(9)
C99 0.095(15) 0.049(10) 0.097(14) -0.021(9) -0.016(12) 0.002(9)
C100 0.053(10) 0.068(10) 0.062(10) 0.002(8) 0.006(8) -0.004(8)
C101 0.123(18) 0.103(15) 0.062(12) -0.019(11) 0.023(12) 0.019(13)
C102 0.080(14) 0.118(16) 0.069(12) -0.031(11) 0.018(10) -0.003(12)
C103 0.090(13) 0.067(10) 0.041(9) -0.006(8) 0.018(8) -0.012(9)
C104 0.126(18) 0.101(15) 0.069(12) -0.012(11) 0.022(11) -0.026(13)
C105 0.146(19) 0.058(11) 0.103(15) -0.006(10) 0.032(13) -0.047(11)
C106 0.105(15) 0.068(11) 0.059(10) 0.003(8) 0.037(10) -0.023(10)
C107 0.061(10) 0.037(8) 0.059(9) 0.002(7) 0.013(8) 0.008(7)
C108 0.059(10) 0.042(8) 0.042(8) -0.005(6) -0.007(7) 0.003(7)
OW1 0.223(16) 0.223(16) 0.223(16) 0.0000(10) 0.0111(13) 0.0003(10)
OW2 0.216(8) 0.216(8) 0.216(8) 0.0002(10) 0.0109(11) 0.0000(10)
OW3 0.262(10) 0.262(10) 0.262(10) 0.0000(10) 0.0132(12) -0.0001(10)
OW4 0.163(6) 0.163(6) 0.164(6) 0.0005(10) 0.0082(11) 0.0000(10)
OW5 0.161(6) 0.161(6) 0.162(6) 0.0002(10) 0.0085(11) -0.0002(10)
OW6 0.185(7) 0.185(7) 0.185(7) -0.0002(10) 0.0097(11) 0.0001(10)
OW7 0.106(4) 0.106(4) 0.106(4) -0.0004(10) 0.0050(10) 0.0005(10)
OW8 0.084(3) 0.084(3) 0.084(3) -0.0001(10) 0.0045(10) -0.0001(10)

loop_
_atom_type_symbol
_atom_type_description
_atom_type_scat_dispersion_real
_atom_type_scat_dispersion_imag
_atom_type_scat_source
C C 0.0033 0.0016 'International Tables Vol C Tables 4.2.6.8 and 6.1.1.4'
H H 0.0000 0.0000 'International Tables Vol C Tables 4.2.6.8 and 6.1.1.4'
N N 0.0061 0.0033 'International Tables Vol C Tables 4.2.6.8 and 6.1.1.4'
O O 0.0106 0.0060 'International Tables Vol C Tables 4.2.6.8 and 6.1.1.4'
V V 0.3005 0.5294 'International Tables Vol C Tables 4.2.6.8 and 6.1.1.4'
Fe Fe 0.3463 0.8444 'International Tables Vol C Tables 4.2.6.8 and 6.1.1.4'
Cl Cl 0.1484 0.1585 'International Tables Vol C Tables 4.2.6.8 and 6.1.1.4'

loop_
_geom_angle_atom_site_label_1
_geom_angle_atom_site_label_2
_geom_angle_atom_site_label_3
_geom_angle
O20 V1 O22 106.3(4)
O20 V1 O31 105.8(4)
O22 V1 O31 147.9(3)
O20 V1 O27 107.4(4)
O22 V1 O27 80.6(4)
O31 V1 O27 91.8(3)
O20 V1 O29 105.7(4)
O22 V1 O29 91.2(3)
O31 V1 O29 78.2(3)
O27 V1 O29 146.8(3)
O20 V1 V7 114.6(3)
O22 V1 V7 120.9(2)
O31 V1 V7 40.0(2)
O27 V1 V7 122.0(2)
O29 V1 V7 38.5(2)
O5 V2 O22 110.5(4)
O5 V2 O6 102.8(4)
O22 V2 O6 94.7(4)
O5 V2 O10 113.6(4)
O22 V2 O10 133.3(3)
O6 V2 O10 90.0(3)
O5 V2 O28 101.4(4)
O22 V2 O28 81.2(4)
O6 V2 O28 155.4(3)
O10 V2 O28 76.0(3)
O5 V2 V3 108.2(3)
O22 V2 V3 45.0(3)
O6 V2 V3 135.6(3)
O10 V2 V3 105.3(2)
O28 V2 V3 36.3(2)
O5 V2 V9 111.7(4)
O22 V2 V9 111.2(3)
O6 V2 V9 124.4(2)
O10 V2 V9 36.8(2)
O28 V2 V9 39.2(2)
V3 V2 V9 71.29(9)
O39 V3 O28 111.2(4)
O39 V3 O16 108.6(4)
O28 V3 O16 101.5(4)
O39 V3 O27 105.6(4)
O28 V3 O27 140.0(4)
O16 V3 O27 80.4(3)
O39 V3 O22 106.6(4)
O28 V3 O22 81.0(4)
O16 V3 O22 140.8(4)
O27 V3 O22 74.0(3)
O39 V3 V8 110.1(3)
O28 V3 V8 131.7(3)
O16 V3 V8 40.9(3)
O27 V3 V8 39.7(2)
O22 V3 V8 109.8(3)
O39 V3 V2 112.6(3)
O28 V3 V2 43.5(3)
O16 V3 V2 133.5(3)
O27 V3 V2 107.5(2)
O22 V3 V2 37.5(2)
V8 V3 V2 132.41(13)
O13 V4 O35 108.4(4)
O13 V4 O38 109.3(4)
O35 V4 O38 87.0(3)
O13 V4 O30 110.8(4)
O35 V4 O30 140.9(4)
O38 V4 O30 80.8(3)
O13 V4 O4 104.4(4)
O35 V4 O4 91.5(3)
O38 V4 O4 144.9(4)
O30 V4 O4 78.4(3)
O13 V4 V9 112.3(3)
O35 V4 V9 45.2(2)
O38 V4 V9 42.1(2)
O30 V4 V9 116.6(2)
O4 V4 V9 129.6(2)
O13 V4 V11 116.7(3)
O35 V4 V11 118.5(2)
O38 V4 V11 40.6(2)
O30 V4 V11 40.2(2)
O4 V4 V11 113.8(2)
V9 V4 V11 79.09(8)
O13 V4 V12 113.5(3)
O35 V4 V12 121.6(3)
O38 V4 V12 114.0(3)
O30 V4 V12 38.1(2)
O4 V4 V12 40.4(2)
V9 V4 V12 133.82(10)
V11 V4 V12 75.34(8)
O34 V5 O7 107.0(4)
O34 V5 O3 102.5(4)
O7 V5 O3 98.1(4)
O34 V5 O19 105.4(4)
O7 V5 O19 147.4(3)
O3 V5 O19 78.0(3)
O34 V5 O25 103.4(4)
O7 V5 O25 90.8(4)
O3 V5 O25 148.6(3)
O19 V5 O25 78.4(3)
O34 V5 V10 114.4(3)
O7 V5 V10 125.1(3)
O3 V5 V10 40.0(2)
O19 V5 V10 38.9(2)
O25 V5 V10 111.8(2)
O34 V5 V6 108.5(3)
O7 V5 V6 126.3(3)
O3 V5 V6 111.7(2)
O19 V5 V6 35.9(2)
O25 V5 V6 42.5(2)
V10 V5 V6 71.74(7)
O26 V6 O6 102.6(4)
O26 V6 O19 112.8(4)
O6 V6 O19 95.3(3)
O26 V6 O29 112.2(4)
O6 V6 O29 92.7(3)
O19 V6 O29 131.2(3)
O26 V6 O25 99.8(4)
O6 V6 O25 157.6(3)
O19 V6 O25 76.8(3)
O29 V6 O25 77.9(3)
O26 V6 V7 109.9(3)
O6 V6 V7 130.1(3)
O19 V6 V7 105.2(2)
O29 V6 V7 40.4(2)
O25 V6 V7 37.4(2)
O26 V6 V5 110.7(3)
O6 V6 V5 129.7(3)
O19 V6 V5 37.5(2)
O29 V6 V5 107.5(2)
O25 V6 V5 39.3(2)
V7 V6 V5 71.11(7)
O24 V7 O25 105.4(4)
O24 V7 O33 106.8(4)
O25 V7 O33 98.9(3)
O24 V7 O29 107.0(4)
O25 V7 O29 84.1(3)
O33 V7 O29 144.0(4)
O24 V7 O31 106.6(4)
O25 V7 O31 146.7(4)
O33 V7 O31 80.6(3)
O29 V7 O31 78.0(3)
O24 V7 V14 111.7(3)
O25 V7 V14 131.8(2)
O33 V7 V14 41.7(2)
O29 V7 V14 112.1(2)
O31 V7 V14 38.8(2)
O24 V7 V6 111.6(3)
O25 V7 V6 44.9(2)
O33 V7 V6 132.6(3)
O29 V7 V6 39.1(2)
O31 V7 V6 112.7(2)
V14 V7 V6 134.01(11)
O24 V7 V1 115.9(3)
O25 V7 V1 116.0(3)
O33 V7 V1 112.2(3)
O29 V7 V1 39.3(2)
O31 V7 V1 39.1(2)
V14 V7 V1 73.68(8)
V6 V7 V1 74.38(8)
O15 V8 O27 109.4(4)
O15 V8 O12 106.1(4)
O27 V8 O12 93.5(4)
O15 V8 O16 107.2(4)
O27 V8 O16 84.3(4)
O12 V8 O16 145.4(3)
O15 V8 O32 107.1(4)
O27 V8 O32 142.9(3)
O12 V8 O32 82.6(4)
O16 V8 O32 78.9(3)
O15 V8 V3 112.2(3)
O27 V8 V3 45.7(3)
O12 V8 V3 130.9(2)
O16 V8 V3 38.7(2)
O32 V8 V3 112.8(3)
O15 V8 V11 116.1(3)
O27 V8 V11 115.3(3)
O12 V8 V11 114.0(3)
O16 V8 V11 40.3(2)
O32 V8 V11 38.8(2)
V3 V8 V11 74.87(9)
O15 V8 V15 111.8(3)
O27 V8 V15 129.9(3)
O12 V8 V15 48.5(3)
O16 V8 V15 108.8(2)
O32 V8 V15 34.1(2)
V3 V8 V15 131.90(9)
V11 V8 V15 69.17(7)
O8 V9 O38 108.1(4)
O8 V9 O10 107.0(4)
O38 V9 O10 144.9(4)
O8 V9 O28 105.3(4)
O38 V9 O28 91.5(3)
O10 V9 O28 78.4(3)
O8 V9 O35 106.7(4)
O38 V9 O35 86.8(3)
O10 V9 O35 84.2(3)
O28 V9 O35 146.8(4)
O8 V9 V4 110.2(3)
O38 V9 V4 44.3(2)
O10 V9 V4 121.6(2)
O28 V9 V4 129.7(2)
O35 V9 V4 42.8(2)
O8 V9 V10 114.0(3)
O38 V9 V10 120.3(2)
O10 V9 V10 42.0(2)
O28 V9 V10 114.7(3)
O35 V9 V10 42.2(2)
V4 V9 V10 81.62(8)
O8 V9 V2 110.3(3)
O38 V9 V2 125.6(3)
O10 V9 V2 36.3(2)
O28 V9 V2 42.0(2)
O35 V9 V2 116.3(3)
V4 V9 V2 138.88(11)
V10 V9 V2 75.48(8)
O11 V10 O19 109.4(4)
O11 V10 O10 105.5(4)
O19 V10 O10 91.7(3)
O11 V10 O35 106.9(4)
O19 V10 O35 143.4(3)
O10 V10 O35 83.7(3)
O11 V10 O3 106.6(4)
O19 V10 O3 76.6(3)
O10 V10 O3 147.9(3)
O35 V10 O3 88.3(3)
O11 V10 V9 113.0(3)
O19 V10 V9 122.7(2)
O10 V10 V9 41.1(2)
O35 V10 V9 42.6(2)
O3 V10 V9 123.1(2)
O11 V10 V5 119.3(3)
O19 V10 V5 39.4(2)
O10 V10 V5 120.6(3)
O35 V10 V5 114.9(2)
O3 V10 V5 37.9(2)
V9 V10 V5 127.65(9)
O17 V11 O32 105.6(4)
O17 V11 O30 106.3(4)
O32 V11 O30 94.0(3)
O17 V11 O38 107.7(4)
O32 V11 O38 146.4(3)
O30 V11 O38 80.4(3)
O17 V11 O16 106.6(4)
O32 V11 O16 77.1(3)
O30 V11 O16 147.1(3)
O38 V11 O16 89.7(3)
O17 V11 V4 112.5(3)
O32 V11 V4 126.4(2)
O30 V11 V4 40.4(2)
O38 V11 V4 40.0(2)
O16 V11 V4 123.0(2)
O17 V11 V8 114.3(3)
O32 V11 V8 39.1(2)
O30 V11 V8 123.5(3)
O38 V11 V8 119.5(2)
O16 V11 V8 38.3(2)
V4 V11 V8 133.13(9)
O21 V12 O14 110.3(4)
O21 V12 O30 113.0(4)
O14 V12 O30 136.6(3)
O21 V12 O18 97.7(4)
O14 V12 O18 89.8(4)
O30 V12 O18 85.6(3)
O21 V12 O4 99.6(4)
O14 V12 O4 92.5(4)
O30 V12 O4 79.4(3)
O18 V12 O4 160.5(3)
O21 V12 V4 111.8(3)
O14 V12 V4 119.9(3)
O30 V12 V4 39.4(2)
O18 V12 V4 123.8(2)
O4 V12 V4 40.0(2)
O9 V13 O14 103.0(4)
O9 V13 O7 105.7(4)
O14 V13 O7 91.5(4)
O9 V13 O36 104.9(4)
O14 V13 O36 90.7(3)
O7 V13 O36 148.0(3)
O9 V13 O33 104.0(4)
O14 V13 O33 152.0(3)
O7 V13 O33 88.3(3)
O36 V13 O33 75.3(3)
O9 V13 V14 112.4(3)
O14 V13 V14 121.9(3)
O7 V13 V14 119.2(2)
O36 V13 V14 37.4(2)
O33 V13 V14 38.3(2)
O37 V14 O12 104.0(4)
O37 V14 O31 106.1(4)
O12 V14 O31 96.4(4)
O37 V14 O36 108.5(4)
O12 V14 O36 86.1(4)
O31 V14 O36 143.6(3)
O37 V14 O33 106.8(4)
O12 V14 O33 148.4(4)
O31 V14 O33 81.7(3)
O36 V14 O33 77.8(3)
O37 V14 V7 111.6(3)
O12 V14 V7 131.1(3)
O31 V14 V7 42.6(2)
O36 V14 V7 111.8(2)
O33 V14 V7 39.0(2)
O37 V14 V15 111.9(3)
O12 V14 V15 50.2(3)
O31 V14 V15 133.9(3)
O36 V14 V15 35.8(2)
O33 V14 V15 110.1(2)
V7 V14 V15 132.92(9)
O37 V14 V13 117.2(3)
O12 V14 V13 117.5(3)
O31 V14 V13 113.0(2)
O36 V14 V13 38.7(2)
O33 V14 V13 39.5(2)
V7 V14 V13 73.95(7)
V15 V14 V13 71.00(7)
O23 V15 O18 107.3(4)
O23 V15 O32 111.6(4)
O18 V15 O32 99.0(4)
O23 V15 O36 109.5(4)
O18 V15 O36 98.3(4)
O32 V15 O36 127.7(3)
O23 V15 O12 93.3(3)
O18 V15 O12 159.5(3)
O32 V15 O12 72.7(3)
O36 V15 O12 74.1(3)
O23 V15 V14 103.4(3)
O18 V15 V14 133.5(3)
O32 V15 V14 101.3(2)
O36 V15 V14 37.7(2)
O12 V15 V14 36.4(2)
O23 V15 V8 104.9(3)
O18 V15 V8 132.7(3)
O32 V15 V8 36.2(3)
O36 V15 V8 102.5(2)
O12 V15 V8 36.5(2)
V14 V15 V8 68.08(7)
O1 V16 O2 107.4(4)
O1 V16 O4 111.2(4)
O2 V16 O4 110.8(4)
O1 V16 O3 109.6(4)
O2 V16 O3 110.9(4)
O4 V16 O3 107.0(3)
V16 O3 V5 130.2(4)
V16 O3 V10 123.7(4)
V5 O3 V10 102.1(3)
V16 O4 V4 122.5(4)
V16 O4 V12 133.3(5)
V4 O4 V12 99.6(3)
V6 O6 V2 128.7(4)
V5 O7 V13 146.8(5)
V2 O10 V9 106.9(4)
V2 O10 V10 143.0(5)
V9 O10 V10 96.9(3)
V14 O12 V8 140.0(4)
V14 O12 V15 93.3(3)
V8 O12 V15 95.0(4)
V12 O14 V13 142.5(5)
V3 O16 V8 100.4(4)
V3 O16 V11 139.4(4)
V8 O16 V11 101.3(3)
V15 O18 V12 125.8(4)
V6 O19 V10 138.7(4)
V6 O19 V5 106.7(4)
V10 O19 V5 101.7(3)
V2 O22 V1 140.2(4)
V2 O22 V3 97.5(4)
V1 O22 V3 102.2(3)
V7 O25 V5 136.1(4)
V7 O25 V6 97.6(3)
V5 O25 V6 98.2(4)
V8 O27 V1 143.0(5)
V8 O27 V3 94.6(4)
V1 O27 V3 102.3(3)
V3 O28 V9 139.6(4)
V3 O28 V2 100.2(4)
V9 O28 V2 98.7(3)
V6 O29 V7 100.4(3)
V6 O29 V1 139.3(5)
V7 O29 V1 102.2(3)
V12 O30 V11 143.7(5)
V12 O30 V4 102.6(3)
V11 O30 V4 99.4(3)
V14 O31 V1 140.1(5)
V14 O31 V7 98.5(3)
V1 O31 V7 100.9(3)
V15 O32 V11 133.5(4)
V15 O32 V8 109.8(4)
V11 O32 V8 102.1(3)
V7 O33 V14 99.2(3)
V7 O33 V13 138.0(5)
V14 O33 V13 102.1(3)
V4 O35 V10 149.7(5)
V4 O35 V9 92.0(3)
V10 O35 V9 95.2(3)
V15 O36 V14 106.4(4)
V15 O36 V13 135.6(4)
V14 O36 V13 103.9(3)
V9 O38 V4 93.6(3)
V9 O38 V11 146.4(5)
V4 O38 V11 99.4(3)
N3 Fe1 N5 89.4(4)
N3 Fe1 N2 177.1(4)
N5 Fe1 N2 92.7(4)
N3 Fe1 N4 83.8(5)
N5 Fe1 N4 93.1(4)
N2 Fe1 N4 94.0(4)
N3 Fe1 N1 96.1(4)
N5 Fe1 N1 174.0(4)
N2 Fe1 N1 82.0(4)
N4 Fe1 N1 90.0(4)
N3 Fe1 N6 91.9(4)
N5 Fe1 N6 83.0(4)
N2 Fe1 N6 90.4(4)
N4 Fe1 N6 174.3(4)
N1 Fe1 N6 94.2(4)
C1 N1 C12 117.0(11)
C1 N1 Fe1 128.5(10)
C12 N1 Fe1 114.4(8)
C10 N2 C11 117.6(12)
C10 N2 Fe1 130.3(9)
C11 N2 Fe1 112.1(8)
C13 N3 C24 116.3(12)
C13 N3 Fe1 132.0(10)
C24 N3 Fe1 111.7(8)
C22 N4 C23 116.4(11)
C22 N4 Fe1 130.7(10)
C23 N4 Fe1 112.9(8)
C25 N5 C36 116.4(11)
C25 N5 Fe1 130.8(9)
C36 N5 Fe1 112.7(8)
C34 N6 C35 118.0(10)
C34 N6 Fe1 129.6(8)
C35 N6 Fe1 112.5(8)
N1 C1 C2 121.6(14)
C3 C2 C1 120.2(14)
C2 C3 C4 119.7(14)
C12 C4 C5 120.7(15)
C12 C4 C3 115.8(14)
C5 C4 C3 123.5(15)
C6 C5 C4 120.3(15)
C5 C6 C7 122.0(16)
C11 C7 C8 117.2(14)
C11 C7 C6 115.2(16)
C8 C7 C6 127.5(16)
C9 C8 C7 119.9(15)
C8 C9 C10 122.7(15)
N2 C10 C9 121.4(14)
C12 C11 N2 116.2(12)
C12 C11 C7 122.8(14)
N2 C11 C7 121.1(13)
N1 C12 C4 125.7(13)
N1 C12 C11 115.4(11)
C4 C12 C11 118.9(14)
N3 C13 C14 122.9(15)
C15 C14 C13 119.6(14)
C16 C15 C14 120.7(15)
C15 C16 C24 117.7(15)
C15 C16 C17 126.5(16)
C24 C16 C17 115.8(14)
C18 C17 C16 122.9(16)
C17 C18 C19 123.0(16)
C23 C19 C18 117.6(13)
C23 C19 C20 113.5(14)
C18 C19 C20 128.9(15)
C21 C20 C19 122.7(14)
C20 C21 C22 118.7(14)
N4 C22 C21 123.4(14)
N4 C23 C19 125.3(12)
N4 C23 C24 114.3(12)
C19 C23 C24 120.4(13)
N3 C24 C16 122.7(13)
N3 C24 C23 117.1(13)
C16 C24 C23 120.2(14)
N5 C25 C26 124.2(13)
C27 C26 C25 119.2(13)
C26 C27 C28 120.8(12)
C29 C28 C27 126.0(12)
C29 C28 C36 119.9(12)
C27 C28 C36 114.1(12)
C30 C29 C28 120.5(13)
C29 C30 C31 123.3(13)
C32 C31 C35 115.4(12)
C32 C31 C30 127.1(13)
C35 C31 C30 117.5(12)
C31 C32 C33 121.7(12)
C32 C33 C34 118.5(12)
N6 C34 C33 122.0(11)
N6 C35 C31 124.4(11)
N6 C35 C36 115.2(11)
C31 C35 C36 120.4(12)
N5 C36 C35 116.5(11)
N5 C36 C28 125.2(12)
C35 C36 C28 118.2(12)
N12 Fe2 N11 83.3(4)
N12 Fe2 N10 95.6(4)
N11 Fe2 N10 177.9(4)
N12 Fe2 N9 94.6(4)
N11 Fe2 N9 95.2(4)
N10 Fe2 N9 83.1(4)
N12 Fe2 N8 90.1(4)
N11 Fe2 N8 88.2(4)
N10 Fe2 N8 93.6(4)
N9 Fe2 N8 174.5(4)
N12 Fe2 N7 172.9(4)
N11 Fe2 N7 94.2(4)
N10 Fe2 N7 87.2(4)
N9 Fe2 N7 92.2(4)
N8 Fe2 N7 83.2(4)
C37 N7 C48 119.2(11)
C37 N7 Fe2 129.1(8)
C48 N7 Fe2 111.6(8)
C46 N8 C47 117.0(10)
C46 N8 Fe2 130.9(9)
C47 N8 Fe2 112.0(8)
C60 N9 C49 118.4(10)
C60 N9 Fe2 113.1(7)
C49 N9 Fe2 128.3(8)
C58 N10 C59 116.6(10)
C58 N10 Fe2 131.5(8)
C59 N10 Fe2 111.1(7)
C61 N11 C72 116.4(11)
C61 N11 Fe2 131.4(10)
C72 N11 Fe2 112.1(8)
C70 N12 C71 118.1(11)
C70 N12 Fe2 130.6(9)
C71 N12 Fe2 110.8(8)
N7 C37 C38 120.3(12)
C39 C38 C37 120.3(14)
C38 C39 C40 121.1(15)
C39 C40 C48 115.6(13)
C39 C40 C41 125.2(14)
C48 C40 C41 119.2(13)
C42 C41 C40 121.2(14)
C41 C42 C43 121.6(12)
C44 C43 C42 125.6(12)
C44 C43 C47 115.7(12)
C42 C43 C47 118.8(12)
C45 C44 C43 120.8(12)
C44 C45 C46 118.5(12)
N8 C46 C45 123.8(12)
N8 C47 C48 116.7(10)
N8 C47 C43 124.1(12)
C48 C47 C43 119.1(12)
N7 C48 C40 123.4(12)
N7 C48 C47 116.4(11)
C40 C48 C47 120.1(11)
N9 C49 C50 119.8(12)
C51 C50 C49 120.1(12)
C50 C51 C52 121.4(13)
C51 C52 C60 117.2(12)
C51 C52 C53 126.4(12)
C60 C52 C53 116.4(11)
C54 C53 C52 123.4(12)
C53 C54 C55 119.8(12)
C59 C55 C56 116.9(11)
C59 C55 C54 118.1(11)
C56 C55 C54 125.1(11)
C57 C56 C55 119.9(11)
C56 C57 C58 119.3(12)
N10 C58 C57 124.2(12)
C55 C59 N10 123.0(10)
C55 C59 C60 121.3(11)
N10 C59 C60 115.7(10)
N9 C60 C52 123.0(10)
N9 C60 C59 115.9(10)
C52 C60 C59 121.1(11)
N11 C61 C62 124.3(15)
C63 C62 C61 118.1(16)
C62 C63 C64 120.2(15)
C72 C64 C65 118.3(16)
C72 C64 C63 116.5(16)
C65 C64 C63 125.2(15)
C66 C65 C64 121.2(16)
C65 C66 C67 120.3(16)
C71 C67 C68 119.2(14)
C71 C67 C66 117.5(15)
C68 C67 C66 123.2(16)
C69 C68 C67 119.2(14)
C70 C69 C68 119.7(14)
N12 C70 C69 121.8(12)
C67 C71 N12 121.8(13)
C67 C71 C72 123.0(12)
N12 C71 C72 115.1(11)
N11 C72 C64 124.2(14)
N11 C72 C71 116.4(11)
C64 C72 C71 119.4(14)
N13 Fe3 N16 91.7(5)
N13 Fe3 N17 88.8(5)
N16 Fe3 N17 175.7(5)
N13 Fe3 N18 94.9(5)
N16 Fe3 N18 93.1(4)
N17 Fe3 N18 82.6(5)
N13 Fe3 N14 82.3(5)
N16 Fe3 N14 88.4(4)
N17 Fe3 N14 96.0(4)
N18 Fe3 N14 177.0(5)
N13 Fe3 N15 172.1(5)
N16 Fe3 N15 83.2(5)
N17 Fe3 N15 96.8(5)
N18 Fe3 N15 91.3(4)
N14 Fe3 N15 91.5(5)
C73 N13 C84 116.9(13)
C73 N13 Fe3 130.0(11)
C84 N13 Fe3 113.1(10)
C82 N14 C83 117.2(13)
C82 N14 Fe3 129.3(11)
C83 N14 Fe3 113.3(10)
C85 N15 C96 118.3(13)
C85 N15 Fe3 129.6(11)
C96 N15 Fe3 112.0(9)
C94 N16 C95 116.8(12)
C94 N16 Fe3 130.2(9)
C95 N16 Fe3 113.0(9)
C97 N17 C108 116.7(12)
C97 N17 Fe3 130.3(10)
C108 N17 Fe3 112.8(8)
C106 N18 C107 117.2(13)
C106 N18 Fe3 129.8(11)
C107 N18 Fe3 113.1(9)
N13 C73 C74 121.9(16)
C75 C74 C73 119.0(17)
C76 C75 C74 120.5(17)
C75 C76 C84 117.8(18)
C75 C76 C77 122.8(18)
C84 C76 C77 119.3(19)
C78 C77 C76 118.4(19)
C77 C78 C79 123(2)
C83 C79 C78 119.4(19)
C83 C79 C80 114.4(16)
C78 C79 C80 125.8(18)
C81 C80 C79 122.1(17)
C80 C81 C82 118.6(18)
N14 C82 C81 122.2(16)
N14 C83 C79 125.3(16)
N14 C83 C84 116.4(13)
C79 C83 C84 118.2(15)
C76 C84 C83 121.8(16)
C76 C84 N13 123.7(16)
C83 C84 N13 114.5(13)
N15 C85 C86 122.5(15)
C87 C86 C85 118.5(16)
C86 C87 C88 121.2(16)
C96 C88 C87 116.2(14)
C96 C88 C89 118.6(15)
C87 C88 C89 125.2(15)
C90 C89 C88 122.4(14)
C89 C90 C91 120.8(14)
C92 C91 C95 117.4(14)
C92 C91 C90 125.9(15)
C95 C91 C90 116.7(15)
C93 C92 C91 118.5(15)
C92 C93 C94 123.3(15)
N16 C94 C93 119.7(14)
N16 C95 C91 124.1(14)
N16 C95 C96 115.8(12)
C91 C95 C96 120.0(14)
N15 C96 C88 123.2(13)
N15 C96 C95 115.7(12)
C88 C96 C95 121.2(13)
N17 C97 C98 123.8(15)
C99 C98 C97 119.7(15)
C98 C99 C100 119.3(15)
C108 C100 C99 117.4(15)
C108 C100 C101 116.5(15)
C99 C100 C101 126.1(16)
C102 C101 C100 119.8(16)
C101 C102 C103 124.6(18)
C102 C103 C104 127.0(17)
C102 C103 C107 118.5(15)
C104 C103 C107 114.5(14)
C103 C104 C105 121.0(17)
C106 C105 C104 117.3(16)
N18 C106 C105 124.5(15)
N18 C107 C103 125.2(13)
N18 C107 C108 114.8(13)
C103 C107 C108 119.9(13)
N17 C108 C100 123.0(13)
N17 C108 C107 116.3(12)
C100 C108 C107 120.7(14)

loop_
_geom_bond_atom_site_label_1
_geom_bond_atom_site_label_2
_geom_bond_distance
V1 O20 1.596(7)
V1 O22 1.924(9)
V1 O31 1.956(8)
V1 O27 1.963(8)
V1 O29 1.973(7)
V1 V7 3.048(3)
V2 O5 1.597(8)
V2 O22 1.817(8)
V2 O6 1.823(8)
V2 O10 1.892(8)
V2 O28 2.069(8)
V2 V3 2.957(3)
V2 V9 3.055(3)
V3 O39 1.603(8)
V3 O28 1.778(8)
V3 O16 1.831(8)
V3 O27 2.068(10)
V3 O22 2.108(9)
V3 V8 2.879(3)
V4 O13 1.587(8)
V4 O35 1.877(7)
V4 O38 1.933(7)
V4 O30 1.949(8)
V4 O4 1.955(8)
V4 V9 2.761(3)
V4 V11 2.966(3)
V4 V12 2.998(3)
V5 O34 1.610(8)
V5 O7 1.746(8)
V5 O3 1.895(8)
V5 O19 1.955(7)
V5 O25 1.970(8)
V5 V10 3.013(3)
V5 V6 3.077(3)
V6 O26 1.596(8)
V6 O6 1.780(8)
V6 O19 1.882(7)
V6 O29 1.892(7)
V6 O25 2.100(8)
V6 V7 2.947(3)
V7 O24 1.616(8)
V7 O25 1.808(8)
V7 O33 1.859(7)
V7 O29 1.943(8)
V7 O31 1.996(8)
V7 V14 2.915(3)
V8 O15 1.618(7)
V8 O27 1.843(7)
V8 O12 1.857(9)
V8 O16 1.915(8)
V8 O32 1.951(8)
V8 V11 3.027(3)
V8 V15 3.111(3)
V9 O8 1.569(8)
V9 O38 1.855(8)
V9 O10 1.912(8)
V9 O28 1.956(8)
V9 O35 1.960(8)
V9 V10 2.885(3)
V10 O11 1.596(8)
V10 O19 1.932(8)
V10 O10 1.944(7)
V10 O35 1.946(8)
V10 O3 1.979(7)
V11 O17 1.601(8)
V11 O32 1.941(8)
V11 O30 1.942(7)
V11 O38 1.958(8)
V11 O16 1.998(7)
V12 O21 1.615(8)
V12 O14 1.729(8)
V12 O30 1.894(8)
V12 O18 1.961(8)
V12 O4 1.970(8)
V13 O9 1.565(8)
V13 O14 1.893(8)
V13 O7 1.899(8)
V13 O36 1.997(8)
V13 O33 2.019(8)
V13 V14 3.100(3)
V14 O37 1.588(8)
V14 O12 1.807(8)
V14 O31 1.849(7)
V14 O36 1.939(7)
V14 O33 1.966(8)
V14 V15 3.038(3)
V15 O23 1.602(8)
V15 O18 1.709(8)
V15 O32 1.852(8)
V15 O36 1.854(8)
V15 O12 2.340(9)
V16 O1 1.607(8)
V16 O2 1.639(8)
V16 O4 1.838(7)
V16 O3 1.851(7)
Fe1 N3 1.956(11)
Fe1 N5 1.963(10)
Fe1 N2 1.965(11)
Fe1 N4 1.966(10)
Fe1 N1 1.974(9)
Fe1 N6 1.980(10)
N1 C1 1.326(14)
N1 C12 1.349(15)
N2 C10 1.363(15)
N2 C11 1.404(15)
N3 C13 1.335(14)
N3 C24 1.374(16)
N4 C22 1.353(14)
N4 C23 1.373(15)
N5 C25 1.306(14)
N5 C36 1.351(15)
N6 C34 1.336(14)
N6 C35 1.362(14)
C1 C2 1.418(18)
C2 C3 1.35(2)
C3 C4 1.41(2)
C4 C12 1.382(17)
C4 C5 1.41(2)
C5 C6 1.35(2)
C6 C7 1.45(2)
C7 C11 1.420(19)
C7 C8 1.43(2)
C8 C9 1.31(2)
C9 C10 1.379(19)
C11 C12 1.387(17)
C13 C14 1.37(2)
C14 C15 1.36(2)
C15 C16 1.35(2)
C16 C24 1.401(19)
C16 C17 1.45(2)
C17 C18 1.282(19)
C18 C19 1.40(2)
C19 C23 1.392(18)
C19 C20 1.441(19)
C20 C21 1.337(19)
C21 C22 1.378(18)
C23 C24 1.426(17)
C25 C26 1.406(17)
C26 C27 1.346(18)
C27 C28 1.419(17)
C28 C29 1.396(17)
C28 C36 1.434(16)
C29 C30 1.322(18)
C30 C31 1.433(17)
C31 C32 1.378(17)
C31 C35 1.399(16)
C32 C33 1.391(16)
C33 C34 1.391(16)
C35 C36 1.431(16)
Fe2 N12 1.965(10)
Fe2 N11 1.977(9)
Fe2 N10 1.979(9)
Fe2 N9 1.981(9)
Fe2 N8 1.987(9)
Fe2 N7 1.989(10)
N7 C37 1.296(14)
N7 C48 1.370(13)
N8 C46 1.281(14)
N8 C47 1.355(14)
N9 C60 1.351(13)
N9 C49 1.352(13)
N10 C58 1.315(14)
N10 C59 1.401(13)
N11 C61 1.320(15)
N11 C72 1.329(15)
N12 C70 1.330(14)
N12 C71 1.389(14)
C37 C38 1.391(18)
C38 C39 1.355(18)
C39 C40 1.367(19)
C40 C48 1.382(16)
C40 C41 1.430(17)
C41 C42 1.322(19)
C42 C43 1.415(18)
C43 C44 1.381(17)
C43 C47 1.420(15)
C44 C45 1.348(17)
C45 C46 1.423(15)
C47 C48 1.418(16)
C49 C50 1.432(17)
C50 C51 1.318(17)
C51 C52 1.377(16)
C52 C60 1.397(15)
C52 C53 1.437(17)
C53 C54 1.373(17)
C54 C55 1.433(16)
C55 C59 1.398(15)
C55 C56 1.413(16)
C56 C57 1.365(16)
C57 C58 1.391(17)
C59 C60 1.430(15)
C61 C62 1.402(18)
C62 C63 1.32(2)
C63 C64 1.42(2)
C64 C72 1.379(17)
C64 C65 1.41(2)
C65 C66 1.38(2)
C66 C67 1.45(2)
C67 C71 1.322(18)
C67 C68 1.39(2)
C68 C69 1.364(19)
C69 C70 1.356(17)
C71 C72 1.437(17)
Fe3 N13 1.948(12)
Fe3 N16 1.970(10)
Fe3 N17 1.972(11)
Fe3 N18 1.976(12)
Fe3 N14 1.980(12)
Fe3 N15 1.989(11)
N13 C73 1.311(18)
N13 C84 1.415(17)
N14 C82 1.308(18)
N14 C83 1.356(16)
N15 C85 1.309(16)
N15 C96 1.370(15)
N16 C94 1.343(15)
N16 C95 1.358(16)
N17 C97 1.333(16)
N17 C108 1.368(16)
N18 C106 1.261(17)
N18 C107 1.383(16)
C73 C74 1.42(2)
C74 C75 1.38(2)
C75 C76 1.36(2)
C76 C84 1.367(19)
C76 C77 1.43(3)
C77 C78 1.33(3)
C78 C79 1.40(2)
C79 C83 1.386(18)
C79 C80 1.41(2)
C80 C81 1.32(2)
C81 C82 1.43(2)
C83 C84 1.394(19)
C85 C86 1.40(2)
C86 C87 1.36(2)
C87 C88 1.39(2)
C88 C96 1.385(18)
C88 C89 1.400(19)
C89 C90 1.37(2)
C90 C91 1.46(2)
C91 C92 1.38(2)
C91 C95 1.421(18)
C92 C93 1.31(2)
C93 C94 1.430(19)
C95 C96 1.443(18)
C97 C98 1.394(19)
C98 C99 1.35(2)
C99 C100 1.42(2)
C100 C108 1.405(18)
C100 C101 1.45(2)
C101 C102 1.33(2)
C102 C103 1.354(19)
C103 C104 1.37(2)
C103 C107 1.392(18)
C104 C105 1.42(2)
C105 C106 1.39(2)
C107 C108 1.418(18)
